data_1540337
loop_
_publ_author_name
'Ludwig, H.A.'
'Fietz, W.H.'
'Wuehl, H.'

_publ_section_title
;
 Calculation of the structural parameters of YBa2Cu3 O7-delta and
 YBa2Cu4O8 under pressure
;
_journal_name_full 'Physica C (Amsterdam)'
_journal_page_first 113
_journal_page_last 122
_journal_volume 197
_journal_year 1992
_chemical_formula_sum 'Ba2 Cu3 O6 Y'
_chemical_name_systematic 'Y Ba2 Cu3 O6'
_space_group_IT_number 123
_symmetry_space_group_name_Hall '-P 4 2'
_symmetry_space_group_name_H-M 'P 4/m m m'
_cell_angle_alpha 90
_cell_angle_beta 90
_cell_angle_gamma 90
_cell_formula_units_Z 1
_cell_length_a 3.83287
_cell_length_b 3.83287
_cell_length_c 12.4775
_cell_volume 183.306
_citation_journal_id_ASTM PHYCE6
_cod_data_source_file Ludwig_PHYCE6_1992_1629.cif
_cod_data_source_block Ba2Cu3O6Y1
_cod_original_cell_volume 183.3056
_cod_original_formula_sum 'Ba2 Cu3 O6 Y1'
_cod_database_code 1540337

loop_
_symmetry_equiv_pos_as_xyz
x,y,z
-y,x,z
-x,-y,z
y,-x,z
x,-y,-z
y,x,-z
-x,y,-z
-y,-x,-z
-x,-y,-z
y,-x,-z
x,y,-z
-y,x,-z
-x,y,z
-y,-x,z
x,-y,z
y,x,z

loop_
_atom_site_label
_atom_site_type_symbol
_atom_site_fract_x
_atom_site_fract_y
_atom_site_fract_z
_atom_site_occupancy
_atom_site_U_iso_or_equiv
Y1 Y+3 0.5 0.5 0.5 1 0.0
O3 O-2 0 0 0.14619 1 0.0
O2 O-2 0 0.5 0.38637 0.5 0.0
Ba1 Ba+2 0.5 0.5 0.20583 1 0.0
Cu2 Cu+1 0 0 0.37117 1 0.0
O1 O-2 0 0.5 0 1 0.0
Cu1 Cu+1 0 0 0 1 0.0
